data_7201320
loop_
_publ_author_name
'van Setten, M. J.'
'Lohstroh, W.'
'Fichtner, M.'

_publ_section_title
;
 A new phase in the decomposition of Mg(BH4)2: first-principles
 simulated annealing
;
_journal_issue 38
_journal_name_full 'Journal of Materials Chemistry'
_journal_page_first 7081
_journal_paper_doi 10.1039/b908821k
_journal_volume 19
_journal_year 2009
_space_group_IT_number 1
_symmetry_space_group_name_Hall 'P 1'
_symmetry_space_group_name_H-M 'P 1'
_cell_angle_alpha 90(1)
_cell_angle_beta 89.5831083480142(1)
_cell_angle_gamma 90(1)
_cell_length_a 8.20189177733062(1)
_cell_length_b 8.2568544306597(1)
_cell_length_c 9.99802953060948(1)
_cell_volume 677.066897762548(8)
_cod_data_source_file b908821k-4of1.cif
_cod_data_source_block global
_cod_database_code 7201320
_cod_struct_determination_method theoretical

loop_
_symmetry_equiv_pos_site_id
_symmetry_equiv_pos_as_xyz
1 x,y,z

loop_
_atom_site_label
_atom_site_type_symbol
_atom_site_fract_x
_atom_site_fract_y
_atom_site_fract_z
1Mg Mg 0.1729977168915595 0.4388896245809915 0.2656977759317457
2Mg Mg 0.5831070365939591 0.8494981615550893 0.8410363278319040
3Mg Mg 0.6857504141029332 0.3934727695289106 0.0193129974990742
4Mg Mg 0.9756229363547483 0.7462430743122820 0.7874386716221627
5B B 0.7758037549233736 0.6793241847401537 0.9625367011866202
6B B 0.6175736952336474 0.1183026401040253 0.9440521955511907
7B B 0.4215057781096044 0.4404112207382901 0.1413770288549186
8B B 0.7337337952133696 0.5841278519923786 0.8287940469225338
9B B 0.9504071110830289 0.3553865086343872 0.1334690438053581
10B B 0.1355560219992800 0.5184492164890234 0.4683940316974999
11B B 0.8272864109191896 0.9339243831610160 0.6555047975161257
12B B 0.2740493982815153 0.7886670621155643 0.8246696456014611
13H H 0.4869956688469501 0.0722786223636548 0.8973189947712269
14H H 0.3567773676415330 0.3159150374035640 0.1855712906592993
15H H 0.5984445541947639 0.5555191074975866 0.7856625984763533
16H H 0.9334046652943965 0.2923094055206848 0.0243996081045835
17H H 0.0392074643107134 0.5837389303271034 0.3898387415572207
18H H 0.8821743128587620 0.9692742839153131 0.7666353905696787
19H H 0.3471096041417824 0.7743272987224714 0.9307732040146695
20H H 0.5903785990514533 0.1598049551624762 0.0594934229051088
21H H 0.9151356062806577 0.7184816705534230 0.9945040211689921
22H H 0.3483084883851887 0.5668092151643278 0.1674721291529236
23H H 0.1042736500319839 0.5564021302627556 0.5819404886055430
24H H 0.8237752646380445 0.3938243017950537 0.1911557781588022
25H H 0.3622955434512664 0.8213290626992861 0.7280388586505533
26H H 0.6778670888358659 0.9080074041654047 0.6644917221523646
27H H 0.7235119199247984 0.0150020914025645 0.9490227452584312
28H H 0.4250151676165528 0.4273401927977172 0.0197436830339913
29H H 0.8382965852668620 0.5374596425610871 0.7485800381824449
30H H 0.6679071439174405 0.2260064817281249 0.8693829179768107
31H H 0.6781564810141277 0.7349175773220769 0.0426299442010079
32H H 0.5541746590137334 0.4505211479866894 0.1956055939699207
33H H 0.0187762377044644 0.2566035267000830 0.2061346633482003
34H H 0.1217881163784129 0.3691325108639101 0.4558482991726555
35H H 0.8891863558919367 0.8089671620977360 0.6089501651725650
36H H 0.1754195897457419 0.8999093767510159 0.8377953682641376
37H H 0.0279276650586791 0.4813450656496217 0.1137900210127038
38H H 0.2754998645728181 0.5571037381180695 0.4357075340972091
39H H 0.2109758061297398 0.6555155610296942 0.8004630164742005
40H H 0.8517830400951526 0.0454578014863852 0.5807744568678190
